data_7110327
loop_
_publ_author_name
'Zhang, Yuan-Zhu'
'Gao, Song'
'Sun, Hao-Ling'
'Su, Gang'
'Wang, Zhe-Ming'
'Zhang, Shi-Wei'

_publ_section_title
;
 Linking cyano-bridged ladders by azide to form a layered
 metamagnetElectronic supplementary information (ESI) available: crystal
 structure plots, more magnetic data and plots for 1 and 2. See
 http://www.rsc.org/suppdata/cc/b4/b405167j/
;
_journal_issue 17
_journal_name_full 'Chemical Communications'
_journal_page_first 1906
_journal_page_last 1907
_journal_paper_doi 10.1039/b405167j
_journal_year 2004
_chemical_formula_sum 'C18 H16 Cr Mn N9 O2'
_chemical_formula_weight 497.34
_chemical_name_common MnCr
_chemical_name_systematic
;
?
;
_space_group_IT_number 2
_symmetry_cell_setting triclinic
_symmetry_space_group_name_Hall '-P 1'
_symmetry_space_group_name_H-M 'P -1'
_atom_sites_solution_hydrogens geom
_atom_sites_solution_primary direct
_atom_sites_solution_secondary difmap
_audit_creation_method SHELXL-97
_cell_angle_alpha 72.201(12)
_cell_angle_beta 79.818(12)
_cell_angle_gamma 74.23(2)
_cell_formula_units_Z 2
_cell_length_a 8.116(2)
_cell_length_b 10.432(3)
_cell_length_c 13.291(5)
_cell_measurement_reflns_used 21498
_cell_measurement_temperature 293(2)
_cell_measurement_theta_max 27.47
_cell_measurement_theta_min 3.71
_cell_volume 1025.7(6)
_computing_cell_refinement 'HKL Scalepack (Otwinowski & Minor, 1997)'
_computing_data_collection 'KappaCCD (Nonius B. V., 1998)'
_computing_data_reduction 'HKL Denzo (Otwinowski & Minor, 1997) & maXus (Mackay et al., 1998)'
_computing_molecular_graphics 'Bruker SHELXTL V5.1 (Sheldrick, 1998)'
_computing_publication_material 'SHELXL-97 (Sheldrick, 1997)'
_computing_structure_refinement 'SHELXL-97 (Sheldrick, 1997)'
_computing_structure_solution 'SHELXS-97 (Sheldrick, 1990)'
_diffrn_ambient_temperature 293(2)
_diffrn_detector_area_resol_mean 0.76
_diffrn_measured_fraction_theta_full 0.993
_diffrn_measured_fraction_theta_max 0.993
_diffrn_measurement_device_type 'NONIUS KappaCCD'
_diffrn_measurement_method CCD
_diffrn_radiation_monochromator graphite
_diffrn_radiation_source 'fine-focus sealed tube'
_diffrn_radiation_type MoK\a
_diffrn_radiation_wavelength 0.71073
_diffrn_reflns_av_R_equivalents 0.0559
_diffrn_reflns_av_sigmaI/netI 0.0610
_diffrn_reflns_limit_h_max 10
_diffrn_reflns_limit_h_min -10
_diffrn_reflns_limit_k_max 13
_diffrn_reflns_limit_k_min -13
_diffrn_reflns_limit_l_max 17
_diffrn_reflns_limit_l_min -17
_diffrn_reflns_number 21498
_diffrn_reflns_theta_full 27.47
_diffrn_reflns_theta_max 27.47
_diffrn_reflns_theta_min 3.71
_exptl_absorpt_coefficient_mu 1.181
_exptl_absorpt_correction_T_max 0.895
_exptl_absorpt_correction_T_min 0.801
_exptl_absorpt_correction_type empirical
_exptl_absorpt_process_details '(Blessing, 1995, 1997)'
_exptl_crystal_colour yellow
_exptl_crystal_density_diffrn 1.610
_exptl_crystal_density_method 'not measured'
_exptl_crystal_description block
_exptl_crystal_F_000 504
_exptl_crystal_size_max 0.22
_exptl_crystal_size_mid 0.17
_exptl_crystal_size_min 0.10
_refine_diff_density_max 1.017
_refine_diff_density_min -0.653
_refine_diff_density_rms 0.147
_refine_ls_extinction_method none
_refine_ls_goodness_of_fit_ref 0.965
_refine_ls_hydrogen_treatment mixed
_refine_ls_matrix_type full
_refine_ls_number_parameters 284
_refine_ls_number_reflns 4689
_refine_ls_number_restraints 0
_refine_ls_restrained_S_all 0.965
_refine_ls_R_factor_all 0.0743
_refine_ls_R_factor_gt 0.0423
_refine_ls_shift/su_max 0.040
_refine_ls_shift/su_mean 0.002
_refine_ls_structure_factor_coef Fsqd
_refine_ls_weighting_details 'calc w=1/[\s^2^(Fo^2^)+(0.0779P)^2^+0.0000P] where P=(Fo^2^+2Fc^2^)/3'
_refine_ls_weighting_scheme calc
_refine_ls_wR_factor_gt 0.1163
_refine_ls_wR_factor_ref 0.1259
_reflns_number_gt 3070
_reflns_number_total 4689
_reflns_threshold_expression >2sigma(I)
_cod_data_source_file b405167jsup1.cif
_cod_data_source_block Compound_2
_cod_depositor_comments
;
The following automatic conversions were performed:

'_symmetry_cell_setting' value 'Triclinic' changed to 'triclinic'
according to /home/saulius/struct/CIF-dictionaries/cif_core.dic
dictionary named 'cif_core.dic' version 2.4.2 from 2011-04-26.

Automatic conversion script
Id: cif_fix_values 1891 2012-01-12 08:04:46Z andrius 
;
_cod_original_cell_volume 1025.7(5)
_cod_original_sg_symbol_H-M P-1
_cod_database_code 7110327

loop_
_symmetry_equiv_pos_as_xyz
'x, y, z'
'-x, -y, -z'

loop_
_atom_site_label
_atom_site_type_symbol
_atom_site_fract_x
_atom_site_fract_y
_atom_site_fract_z
_atom_site_U_iso_or_equiv
_atom_site_adp_type
_atom_site_occupancy
_atom_site_symmetry_multiplicity
_atom_site_calc_flag
_atom_site_refinement_flags
Mn1 Mn 0.63341(5) 0.83911(4) 0.48978(3) 0.03227(15) Uani 1 1 d .
Cr1 Cr 0.24769(5) 0.69081(4) 0.26289(4) 0.02976(15) Uani 1 1 d .
O1 O 0.7969(4) 0.8567(3) 0.6019(2) 0.0718(8) Uani 1 1 d .
O2 O 1.0609(6) 0.6443(6) 0.6758(5) 0.1472(19) Uani 1 1 d .
H10 H 1.1008 0.7042 0.6842 0.221 Uiso 1 1 calc R
N1 N 0.3367(3) 0.3779(3) 0.4106(2) 0.0427(6) Uani 1 1 d .
N2 N 0.0222(4) 0.5840(3) 0.1450(3) 0.0625(9) Uani 1 1 d .
N3 N -0.1170(3) 0.7909(3) 0.3902(2) 0.0443(6) Uani 1 1 d .
N4 N 0.4759(4) 0.7958(3) 0.3850(2) 0.0441(6) Uani 1 1 d .
N5 N 0.4518(3) 0.6458(3) 0.1504(2) 0.0356(6) Uani 1 1 d .
N6 N 0.2099(3) 0.8789(2) 0.1462(2) 0.0349(6) Uani 1 1 d .
N7 N 0.4044(3) 0.9320(3) 0.5881(2) 0.0444(7) Uani 1 1 d .
N8 N 0.3294(3) 0.8733(3) 0.6664(2) 0.0401(6) Uani 1 1 d .
N9 N 0.2579(4) 0.8166(3) 0.7415(3) 0.0639(9) Uani 1 1 d .
C1 C 0.3035(4) 0.4919(3) 0.3618(2) 0.0366(7) Uani 1 1 d .
C2 C 0.1030(4) 0.6225(3) 0.1863(3) 0.0394(7) Uani 1 1 d .
C3 C 0.0172(4) 0.7540(3) 0.3511(2) 0.0366(7) Uani 1 1 d .
C4 C 0.3936(4) 0.7596(3) 0.3424(2) 0.0349(7) Uani 1 1 d .
C5 C 0.5717(4) 0.5296(3) 0.1540(3) 0.0461(8) Uani 1 1 d .
H5 H 0.5766 0.4583 0.2167 0.055 Uiso 1 1 calc R
C6 C 0.6912(5) 0.5103(4) 0.0671(4) 0.0615(10) Uani 1 1 d .
H6 H 0.7743 0.4277 0.0725 0.074 Uiso 1 1 calc R
C7 C 0.6851(5) 0.6122(5) -0.0249(3) 0.0630(11) Uani 1 1 d .
H7 H 0.7642 0.5996 -0.0829 0.076 Uiso 1 1 calc R
C8 C 0.5604(4) 0.7366(4) -0.0335(3) 0.0481(8) Uani 1 1 d .
C9 C 0.4468(4) 0.7479(3) 0.0577(2) 0.0373(7) Uani 1 1 d .
C10 C 0.3183(4) 0.8739(3) 0.0556(2) 0.0365(7) Uani 1 1 d .
C11 C 0.0921(4) 0.9958(3) 0.1464(3) 0.0442(8) Uani 1 1 d .
H11 H 0.0173 1.0017 0.2073 0.053 Uiso 1 1 calc R
C12 C 0.0787(5) 1.1101(4) 0.0568(3) 0.0574(10) Uani 1 1 d .
H12 H -0.0040 1.1909 0.0596 0.069 Uiso 1 1 calc R
C13 C 0.1830(5) 1.1053(4) -0.0332(3) 0.0538(10) Uani 1 1 d .
H13 H 0.1717 1.1816 -0.0924 0.065 Uiso 1 1 calc R
C14 C 0.3071(4) 0.9860(4) -0.0367(3) 0.0473(8) Uani 1 1 d .
C15 C 0.4238(5) 0.9697(5) -0.1285(3) 0.0605(11) Uani 1 1 d .
H15 H 0.4167 1.0421 -0.1904 0.073 Uiso 1 1 calc R
C16 C 0.5441(5) 0.8507(5) -0.1268(3) 0.0625(11) Uani 1 1 d .
H16 H 0.6180 0.8429 -0.1877 0.075 Uiso 1 1 calc R
C17 C 0.9060(14) 0.9496(12) 0.5717(9) 0.221(5) Uani 1 1 d .
H17A H 0.9867 0.9307 0.5128 0.331 Uiso 1 1 calc R
H17B H 0.9674 0.9385 0.6304 0.331 Uiso 1 1 calc R
H17C H 0.8384 1.0428 0.5512 0.331 Uiso 1 1 calc R
C18 C 1.1816(9) 0.5718(7) 0.6059(5) 0.127(3) Uani 1 1 d .
H18A H 1.2480 0.6330 0.5579 0.191 Uiso 1 1 calc R
H18B H 1.1196 0.5411 0.5661 0.191 Uiso 1 1 calc R
H18C H 1.2572 0.4933 0.6474 0.191 Uiso 1 1 calc R
H1 H 0.8929 0.7705 0.6450 0.16(3) Uiso 1 1 d R

loop_
_atom_site_aniso_label
_atom_site_aniso_U_11
_atom_site_aniso_U_22
_atom_site_aniso_U_33
_atom_site_aniso_U_23
_atom_site_aniso_U_13
_atom_site_aniso_U_12
Mn1 0.0340(2) 0.0253(2) 0.0347(3) -0.00707(19) 0.00045(18) -0.00591(17)
Cr1 0.0301(2) 0.0252(3) 0.0307(3) -0.00505(19) -0.00190(18) -0.00473(17)
O1 0.0804(19) 0.078(2) 0.0747(19) -0.0239(16) -0.0160(15) -0.0377(17)
O2 0.123(4) 0.136(5) 0.193(5) -0.020(4) -0.063(4) -0.046(3)
N1 0.0481(15) 0.0318(15) 0.0434(16) -0.0017(12) -0.0071(12) -0.0093(11)
N2 0.0588(19) 0.059(2) 0.082(2) -0.0342(18) -0.0237(17) -0.0058(15)
N3 0.0405(15) 0.0407(15) 0.0482(17) -0.0147(13) 0.0077(12) -0.0086(11)
N4 0.0505(16) 0.0432(16) 0.0407(16) -0.0082(13) -0.0056(12) -0.0175(13)
N5 0.0300(12) 0.0356(14) 0.0399(15) -0.0116(12) -0.0034(10) -0.0042(10)
N6 0.0319(12) 0.0292(13) 0.0403(15) -0.0045(11) -0.0060(10) -0.0058(10)
N7 0.0472(15) 0.0315(14) 0.0461(16) -0.0081(12) 0.0115(12) -0.0087(11)
N8 0.0406(14) 0.0341(14) 0.0448(17) -0.0119(13) 0.0011(12) -0.0093(11)
N9 0.071(2) 0.063(2) 0.054(2) -0.0081(17) 0.0122(16) -0.0291(17)
C1 0.0368(16) 0.0342(18) 0.0370(17) -0.0065(14) -0.0048(12) -0.0084(12)
C2 0.0363(16) 0.0329(17) 0.0445(19) -0.0099(14) -0.0054(13) -0.0006(12)
C3 0.0414(17) 0.0315(16) 0.0351(17) -0.0056(13) -0.0020(13) -0.0105(12)
C4 0.0378(16) 0.0322(16) 0.0317(16) -0.0036(13) -0.0023(12) -0.0098(12)
C5 0.0380(17) 0.0397(18) 0.060(2) -0.0193(16) -0.0017(15) -0.0038(13)
C6 0.046(2) 0.058(2) 0.083(3) -0.039(2) 0.0072(19) -0.0025(17)
C7 0.051(2) 0.081(3) 0.071(3) -0.047(2) 0.0244(19) -0.027(2)
C8 0.0472(19) 0.065(2) 0.043(2) -0.0250(18) 0.0081(14) -0.0284(17)
C9 0.0363(15) 0.0435(18) 0.0370(17) -0.0135(14) -0.0005(12) -0.0166(13)
C10 0.0398(16) 0.0399(17) 0.0306(16) -0.0030(13) -0.0062(12) -0.0165(13)
C11 0.0397(17) 0.0313(17) 0.055(2) -0.0069(15) -0.0070(14) -0.0024(13)
C12 0.053(2) 0.0310(18) 0.080(3) 0.0017(18) -0.025(2) -0.0027(15)
C13 0.055(2) 0.042(2) 0.055(2) 0.0162(17) -0.0216(18) -0.0194(16)
C14 0.055(2) 0.049(2) 0.0391(19) 0.0036(15) -0.0141(15) -0.0268(16)
C15 0.079(3) 0.079(3) 0.0297(19) 0.0026(18) -0.0050(17) -0.047(2)
C16 0.066(2) 0.095(3) 0.036(2) -0.018(2) 0.0098(17) -0.046(2)
C17 0.208(11) 0.201(11) 0.289(14) -0.086(11) -0.060(10) -0.063(9)
C18 0.129(6) 0.146(7) 0.094(5) -0.031(5) -0.002(4) -0.019(5)

loop_
_atom_type_symbol
_atom_type_description
_atom_type_scat_dispersion_real
_atom_type_scat_dispersion_imag
_atom_type_scat_source
C C 0.0033 0.0016 'International Tables Vol C Tables 4.2.6.8 and 6.1.1.4'
H H 0.0000 0.0000 'International Tables Vol C Tables 4.2.6.8 and 6.1.1.4'
N N 0.0061 0.0033 'International Tables Vol C Tables 4.2.6.8 and 6.1.1.4'
O O 0.0106 0.0060 'International Tables Vol C Tables 4.2.6.8 and 6.1.1.4'
Cr Cr 0.3209 0.6236 'International Tables Vol C Tables 4.2.6.8 and 6.1.1.4'
Mn Mn 0.3368 0.7283 'International Tables Vol C Tables 4.2.6.8 and 6.1.1.4'

loop_
_geom_angle_atom_site_label_1
_geom_angle_atom_site_label_2
_geom_angle_atom_site_label_3
_geom_angle
_geom_angle_site_symmetry_1
_geom_angle_site_symmetry_3
N1 Mn1 O1 84.29(11) 2_666 .
N1 Mn1 N3 93.14(10) 2_666 1_655
O1 Mn1 N3 84.68(11) . 1_655
N1 Mn1 N7 96.90(10) 2_666 .
O1 Mn1 N7 87.18(11) . .
N3 Mn1 N7 166.39(10) 1_655 .
N1 Mn1 N7 171.38(10) 2_666 2_676
O1 Mn1 N7 89.55(11) . 2_676
N3 Mn1 N7 92.29(10) 1_655 2_676
N7 Mn1 N7 76.73(11) . 2_676
N1 Mn1 N4 89.48(10) 2_666 .
O1 Mn1 N4 173.65(11) . .
N3 Mn1 N4 94.50(10) 1_655 .
N7 Mn1 N4 94.77(11) . .
N7 Mn1 N4 96.78(11) 2_676 .
C2 Cr1 C1 87.47(12) . .
C2 Cr1 N6 88.95(11) . .
C1 Cr1 N6 171.95(11) . .
C2 Cr1 C3 85.76(12) . .
C1 Cr1 C3 94.77(12) . .
N6 Cr1 C3 92.15(11) . .
C2 Cr1 N5 87.01(11) . .
C1 Cr1 N5 92.76(11) . .
N6 Cr1 N5 79.85(10) . .
C3 Cr1 N5 169.31(10) . .
C2 Cr1 C4 179.41(12) . .
C1 Cr1 C4 92.19(12) . .
N6 Cr1 C4 91.45(11) . .
C3 Cr1 C4 93.78(12) . .
N5 Cr1 C4 93.49(11) . .
C17 O1 Mn1 122.7(5) . .
C1 N1 Mn1 173.1(3) . 2_666
C3 N3 Mn1 171.2(3) . 1_455
C4 N4 Mn1 171.3(3) . .
C5 N5 C9 117.6(3) . .
C5 N5 Cr1 129.2(2) . .
C9 N5 Cr1 112.86(19) . .
C11 N6 C10 117.8(3) . .
C11 N6 Cr1 129.4(2) . .
C10 N6 Cr1 112.69(19) . .
N8 N7 Mn1 127.5(2) . .
N8 N7 Mn1 129.1(2) . 2_676
Mn1 N7 Mn1 103.27(11) . 2_676
N9 N8 N7 179.8(4) . .
N1 C1 Cr1 175.2(3) . .
N2 C2 Cr1 179.3(3) . .
N3 C3 Cr1 172.9(3) . .
N4 C4 Cr1 178.7(3) . .
N5 C5 C6 122.4(3) . .
C7 C6 C5 119.6(3) . .
C6 C7 C8 120.4(3) . .
C7 C8 C9 116.3(3) . .
C7 C8 C16 124.6(3) . .
C9 C8 C16 119.1(3) . .
N5 C9 C8 123.7(3) . .
N5 C9 C10 116.9(3) . .
C8 C9 C10 119.4(3) . .
N6 C10 C14 122.6(3) . .
N6 C10 C9 117.0(3) . .
C14 C10 C9 120.4(3) . .
N6 C11 C12 121.3(3) . .
C13 C12 C11 121.2(3) . .
C12 C13 C14 119.3(3) . .
C13 C14 C10 117.8(3) . .
C13 C14 C15 123.8(3) . .
C10 C14 C15 118.4(3) . .
C16 C15 C14 121.1(3) . .
C15 C16 C8 121.5(3) . .

loop_
_geom_bond_atom_site_label_1
_geom_bond_atom_site_label_2
_geom_bond_distance
_geom_bond_site_symmetry_2
Mn1 N1 2.218(3) 2_666
Mn1 O1 2.239(3) .
Mn1 N3 2.239(3) 1_655
Mn1 N7 2.245(3) .
Mn1 N7 2.252(3) 2_676
Mn1 N4 2.260(3) .
Cr1 C2 2.060(3) .
Cr1 C1 2.066(3) .
Cr1 N6 2.081(2) .
Cr1 C3 2.082(3) .
Cr1 N5 2.081(2) .
Cr1 C4 2.098(3) .
O1 C17 1.410(10) .
O2 C18 1.449(7) .
N1 C1 1.151(4) .
N1 Mn1 2.218(3) 2_666
N2 C2 1.140(4) .
N3 C3 1.140(4) .
N3 Mn1 2.239(3) 1_455
N4 C4 1.145(4) .
N5 C5 1.326(4) .
N5 C9 1.360(4) .
N6 C11 1.330(4) .
N6 C10 1.366(4) .
N7 N8 1.190(4) .
N7 Mn1 2.252(3) 2_676
N8 N9 1.142(4) .
C5 C6 1.399(5) .
C6 C7 1.352(6) .
C7 C8 1.399(5) .
C8 C9 1.402(4) .
C8 C16 1.429(5) .
C9 C10 1.435(4) .
C10 C14 1.409(4) .
C11 C12 1.399(5) .
C12 C13 1.344(5) .
C13 C14 1.379(5) .
C14 C15 1.430(5) .
C15 C16 1.351(6) .
